data_7237903
loop_
_publ_author_name
'Saccone, Marco'
'Pfletscher, Michael'
'Kather, Sven'
'W\"olper, Christoph'
'Daniliuc, Constantin'
'Mezger, Markus'
'Giese, Michael'

_publ_section_title
;
 Improving the mesomorphic behaviour of supramolecular liquid crystals by
 resonance-assisted hydrogen bonding
;
_journal_issue 28
_journal_name_full 'Journal of Materials Chemistry C'
_journal_page_first 8643
_journal_paper_doi 10.1039/C9TC02787D
_journal_volume 7
_journal_year 2019
_chemical_formula_sum 'C25 H30 N4 O6'
_chemical_formula_weight 482.53
_space_group_crystal_system triclinic
_space_group_IT_number 2
_space_group_name_Hall '-P 1'
_space_group_name_H-M_alt 'P -1'
_atom_sites_solution_hydrogens mixed
_audit_creation_method 'APEX3 v2016.1-0'
_audit_update_record
;
2018-12-12 deposited with the CCDC.	2019-06-14 downloaded from the CCDC.
;
_cell_angle_alpha 77.871(2)
_cell_angle_beta 89.802(2)
_cell_angle_gamma 87.620(2)
_cell_formula_units_Z 2
_cell_length_a 7.8653(2)
_cell_length_b 10.1875(3)
_cell_length_c 15.2306(4)
_cell_measurement_reflns_used 6161
_cell_measurement_temperature 100.(2)
_cell_measurement_theta_max 68.4042
_cell_measurement_theta_min 2.9677
_cell_volume 1192.10(6)
_computing_cell_refinement 'SAINT V8.37A (Bruker AXS Inc., 2015)'
_computing_data_collection
;

APEX3 v2016.1-0 (Bruker AXS Inc., 2016)
;
_computing_data_reduction 'SAINT V8.37A (Bruker AXS Inc., 2015)'
_computing_molecular_graphics 'XP (Sheldrick, 2014)'
_computing_publication_material 'SHELXL-2014/7 (Sheldrick, 2014)'
_computing_structure_refinement 'SHELXL-2014/7 (Sheldrick, 2014)'
_computing_structure_solution 'SHELXL-2014/7 (Sheldrick, 2014)'
_diffrn_ambient_temperature 100.(2)
_diffrn_detector_area_resol_mean 10.4167
_diffrn_measured_fraction_theta_full 0.997
_diffrn_measured_fraction_theta_max 0.997
_diffrn_measurement_device_type 'Bruker D8 Venture PHOTON 100 CMOS'
_diffrn_measurement_method 'omega and phi scans'
_diffrn_radiation_monochromator 'MX mirror'
_diffrn_radiation_type 'Cu K\a'
_diffrn_radiation_wavelength 1.54178
_diffrn_reflns_av_R_equivalents 0.0636
_diffrn_reflns_av_unetI/netI 0.0520
_diffrn_reflns_limit_h_max 9
_diffrn_reflns_limit_h_min -9
_diffrn_reflns_limit_k_max 12
_diffrn_reflns_limit_k_min -11
_diffrn_reflns_limit_l_max 18
_diffrn_reflns_limit_l_min -18
_diffrn_reflns_number 17592
_diffrn_reflns_theta_full 68.40
_diffrn_reflns_theta_max 68.40
_diffrn_reflns_theta_min 2.97
_diffrn_source 'Cu ImS'
_diffrn_source_type 'micro focus tube'
_exptl_absorpt_coefficient_mu 0.802
_exptl_absorpt_correction_T_max 0.93
_exptl_absorpt_correction_T_min 0.81
_exptl_absorpt_correction_type multi-scan
_exptl_absorpt_process_details
;
Bruker AXS (2014). SADABS, Version 2014/5, Bruker AXS Inc., Madison, Wisconsin,
USA.
;
_exptl_crystal_colour orange
_exptl_crystal_density_diffrn 1.344
_exptl_crystal_density_method 'not measured'
_exptl_crystal_description plate
_exptl_crystal_F_000 512
_exptl_crystal_size_max 0.181
_exptl_crystal_size_mid 0.116
_exptl_crystal_size_min 0.086
_refine_diff_density_max 0.183
_refine_diff_density_min -0.231
_refine_ls_extinction_method none
_refine_ls_goodness_of_fit_ref 1.018
_refine_ls_hydrogen_treatment mixed
_refine_ls_matrix_type full
_refine_ls_number_parameters 329
_refine_ls_number_reflns 4377
_refine_ls_number_restraints 0
_refine_ls_restrained_S_all 1.018
_refine_ls_R_factor_all 0.0815
_refine_ls_R_factor_gt 0.0498
_refine_ls_shift/su_max 0.000
_refine_ls_shift/su_mean 0.000
_refine_ls_structure_factor_coef Fsqd
_refine_ls_weighting_details 'w=1/[\s^2^(Fo^2^)+(0.0470P)^2^+0.3632P] where P=(Fo^2^+2Fc^2^)/3'
_refine_ls_weighting_scheme calc
_refine_ls_wR_factor_gt 0.1038
_refine_ls_wR_factor_ref 0.1177
_reflns_number_gt 3049
_reflns_number_total 4377
_reflns_threshold_expression 'I > 2\s(I)'
_cod_data_source_file c9tc02787d2.cif
_cod_data_source_block dan9367
_cod_database_code 7237903

loop_
_space_group_symop_operation_xyz
'x, y, z'
'-x, -y, -z'

loop_
_atom_site_type_symbol
_atom_site_label
_atom_site_fract_x
_atom_site_fract_y
_atom_site_fract_z
_atom_site_U_iso_or_equiv
_atom_site_adp_type
_atom_site_calc_flag
_atom_site_refinement_flags_adp
_atom_site_refinement_flags_posn
_atom_site_occupancy
N N1 1.1084(2) 2.26599(19) 0.95849(13) 0.0258(4) Uani d . . 1
N N2 0.5564(2) 1.7944(2) 0.81554(13) 0.0286(4) Uani d . . 1
N N3 0.4246(2) 1.44034(19) 0.73695(13) 0.0270(4) Uani d . . 1
N N4 0.4253(2) 1.44186(19) 0.65385(13) 0.0259(4) Uani d . . 1
O O1 1.25449(18) 2.22134(17) 0.94414(11) 0.0313(4) Uani d . . 1
O O2 1.09359(19) 2.36765(17) 0.99309(12) 0.0339(4) Uani d . . 1
O O3 0.7697(2) 2.36308(18) 0.98848(14) 0.0386(5) Uani d . . 1
H H01 0.869(4) 2.392(3) 1.000(2) 0.065(10) Uiso d . . 1
O O4 0.53334(19) 2.02082(16) 0.87728(12) 0.0301(4) Uani d . . 1
H H02 0.552(4) 1.939(3) 0.853(2) 0.068(10) Uiso d . . 1
O O5 1.13239(18) 2.02979(16) 0.88216(11) 0.0273(4) Uani d . . 1
H H03 1.220(4) 2.077(3) 0.903(2) 0.060(10) Uiso d . . 1
O O6 0.2255(2) 0.97123(16) 0.56218(11) 0.0313(4) Uani d . . 1
C C1 0.9643(3) 2.2029(2) 0.93690(15) 0.0231(5) Uani d . . 1
C C2 0.7973(3) 2.2541(2) 0.95292(16) 0.0281(5) Uani d . . 1
C C3 0.6579(3) 2.1909(2) 0.93116(17) 0.0300(5) Uani d . . 1
H H3 0.5471 2.2257 0.9409 0.036 Uiso calc U R 1
C C4 0.6759(3) 2.0770(2) 0.89515(15) 0.0244(5) Uani d . . 1
C C5 0.8376(3) 2.0251(2) 0.87849(15) 0.0241(5) Uani d . . 1
H H5 0.8486 1.9476 0.8531 0.029 Uiso calc U R 1
C C6 0.9811(3) 2.0863(2) 0.89897(14) 0.0221(5) Uani d . . 1
C C11 0.5207(3) 1.7967(2) 0.72919(16) 0.0313(5) Uani d . . 1
H H11 0.5249 1.8801 0.6874 0.038 Uiso calc U R 1
C C12 0.4782(3) 1.6851(2) 0.69746(16) 0.0295(5) Uani d . . 1
H H12 0.4543 1.6914 0.6356 0.035 Uiso calc U R 1
C C13 0.4715(3) 1.5633(2) 0.75858(15) 0.0248(5) Uani d . . 1
C C14 0.5065(3) 1.5598(3) 0.84781(17) 0.0353(6) Uani d . . 1
H H14 0.5011 1.4781 0.8912 0.042 Uiso calc U R 1
C C15 0.5493(3) 1.6766(3) 0.87315(17) 0.0349(6) Uani d . . 1
H H15 0.575 1.6728 0.9346 0.042 Uiso calc U R 1
C C21 0.3749(3) 1.3202(2) 0.63279(15) 0.0250(5) Uani d . . 1
C C22 0.3709(3) 1.3147(2) 0.54250(16) 0.0277(5) Uani d . . 1
H H22 0.4023 1.3905 0.4985 0.033 Uiso calc U R 1
C C23 0.3212(3) 1.1995(2) 0.51567(16) 0.0280(5) Uani d . . 1
H H23 0.3188 1.1964 0.4538 0.034 Uiso calc U R 1
C C24 0.2753(3) 1.0892(2) 0.58024(16) 0.0265(5) Uani d . . 1
C C25 0.2781(3) 1.0941(2) 0.67161(16) 0.0284(5) Uani d . . 1
H H25 0.2458 1.0186 0.7155 0.034 Uiso calc U R 1
C C26 0.3274(3) 1.2079(2) 0.69765(15) 0.0264(5) Uani d . . 1
H H26 0.3295 1.2109 0.7596 0.032 Uiso calc U R 1
C C31 0.2255(3) 0.9560(2) 0.47021(15) 0.0290(5) Uani d . . 1
H H31A 0.3402 0.9707 0.4439 0.035 Uiso calc U R 1
H H31B 0.1436 1.0218 0.434 0.035 Uiso calc U R 1
C C32 0.1744(3) 0.8143(2) 0.47148(15) 0.0284(5) Uani d . . 1
H H32A 0.0621 0.8005 0.5008 0.034 Uiso calc U R 1
H H32B 0.258 0.7504 0.508 0.034 Uiso calc U R 1
C C33 0.1640(3) 0.7830(2) 0.37815(15) 0.0278(5) Uani d . . 1
H H33A 0.0787 0.845 0.3415 0.033 Uiso calc U R 1
H H33B 0.2757 0.7969 0.3482 0.033 Uiso calc U R 1
C C34 0.1145(3) 0.6385(2) 0.38416(16) 0.0298(5) Uani d . . 1
H H34A 0.0085 0.6237 0.4195 0.036 Uiso calc U R 1
H H34B 0.2048 0.5776 0.4174 0.036 Uiso calc U R 1
C C35 0.0866(3) 0.6001(2) 0.29407(16) 0.0292(5) Uani d . . 1
H H35A 0.1908 0.6172 0.2575 0.035 Uiso calc U R 1
H H35B -0.0074 0.6577 0.2616 0.035 Uiso calc U R 1
C C36 0.0437(3) 0.4525(2) 0.30451(17) 0.0321(5) Uani d . . 1
H H36A 0.1419 0.3955 0.333 0.039 Uiso calc U R 1
H H36B -0.0543 0.4342 0.3456 0.039 Uiso calc U R 1
C C37 0.0010(3) 0.4117(3) 0.21684(17) 0.0360(6) Uani d . . 1
H H37A 0.0965 0.4331 0.1745 0.043 Uiso calc U R 1
H H37B -0.1012 0.4645 0.1897 0.043 Uiso calc U R 1
C C38 -0.0321(3) 0.2625(3) 0.23060(19) 0.0422(7) Uani d . . 1
H H38A 0.0727 0.2098 0.2511 0.063 Uiso calc U R 1
H H38B -0.0693 0.2422 0.1737 0.063 Uiso calc U R 1
H H38C -0.1211 0.2395 0.2758 0.063 Uiso calc U R 1

loop_
_atom_site_aniso_label
_atom_site_aniso_U_11
_atom_site_aniso_U_22
_atom_site_aniso_U_33
_atom_site_aniso_U_12
_atom_site_aniso_U_13
_atom_site_aniso_U_23
N1 0.0223(9) 0.0246(10) 0.0308(10) -0.0017(7) 0.0002(7) -0.0066(8)
N2 0.0250(9) 0.0298(11) 0.0338(11) -0.0042(8) 0.0003(8) -0.0126(9)
N3 0.0285(10) 0.0258(11) 0.0282(10) -0.0025(8) -0.0012(8) -0.0088(8)
N4 0.0248(9) 0.0247(11) 0.0301(11) -0.0024(8) -0.0003(8) -0.0100(8)
O1 0.0183(7) 0.0360(10) 0.0428(10) -0.0032(6) 0.0020(7) -0.0154(8)
O2 0.0283(8) 0.0290(9) 0.0494(11) -0.0052(7) -0.0012(7) -0.0193(8)
O3 0.0218(8) 0.0310(10) 0.0712(13) -0.0034(7) -0.0004(8) -0.0289(9)
O4 0.0222(8) 0.0264(9) 0.0446(10) -0.0044(6) -0.0042(7) -0.0134(8)
O5 0.0205(7) 0.0296(9) 0.0342(9) -0.0017(6) 0.0034(6) -0.0119(7)
O6 0.0393(9) 0.0268(9) 0.0307(9) -0.0072(7) 0.0011(7) -0.0113(7)
C1 0.0195(10) 0.0214(12) 0.0281(11) -0.0039(8) 0.0009(8) -0.0039(9)
C2 0.0241(11) 0.0222(12) 0.0399(14) 0.0013(9) -0.0011(9) -0.0110(10)
C3 0.0191(10) 0.0258(13) 0.0472(15) 0.0006(9) 0.0001(9) -0.0130(11)
C4 0.0232(10) 0.0199(12) 0.0298(12) -0.0049(8) -0.0011(9) -0.0040(9)
C5 0.0262(11) 0.0206(12) 0.0261(11) -0.0025(8) -0.0002(9) -0.0058(9)
C6 0.0214(10) 0.0234(12) 0.0204(11) 0.0006(8) 0.0006(8) -0.0024(9)
C11 0.0348(12) 0.0256(13) 0.0338(13) -0.0032(10) 0.0013(10) -0.0064(10)
C12 0.0329(12) 0.0272(13) 0.0292(12) 0.0003(10) -0.0014(10) -0.0078(10)
C13 0.0202(10) 0.0252(12) 0.0300(12) -0.0003(8) -0.0016(9) -0.0085(10)
C14 0.0479(15) 0.0287(14) 0.0294(13) -0.0065(11) -0.0026(11) -0.0056(10)
C15 0.0406(14) 0.0359(15) 0.0295(13) -0.0066(11) -0.0043(10) -0.0088(11)
C21 0.0208(10) 0.0249(12) 0.0305(12) 0.0005(8) -0.0003(9) -0.0090(10)
C22 0.0257(11) 0.0266(13) 0.0311(12) 0.0011(9) -0.0015(9) -0.0068(10)
C23 0.0281(11) 0.0308(13) 0.0268(12) -0.0007(9) -0.0017(9) -0.0100(10)
C24 0.0238(11) 0.0251(12) 0.0338(13) -0.0025(9) -0.0015(9) -0.0132(10)
C25 0.0302(11) 0.0266(13) 0.0285(12) -0.0030(9) 0.0014(9) -0.0054(10)
C26 0.0265(11) 0.0277(13) 0.0259(12) -0.0001(9) 0.0004(9) -0.0078(10)
C31 0.0312(12) 0.0308(13) 0.0280(12) -0.0022(10) 0.0007(9) -0.0127(10)
C32 0.0297(11) 0.0271(13) 0.0302(12) -0.0032(9) 0.0007(9) -0.0101(10)
C33 0.0258(11) 0.0282(13) 0.0310(12) 0.0006(9) -0.0024(9) -0.0101(10)
C34 0.0300(12) 0.0280(13) 0.0327(13) 0.0005(9) -0.0010(9) -0.0094(10)
C35 0.0292(11) 0.0277(13) 0.0323(13) -0.0017(9) 0.0000(9) -0.0103(10)
C36 0.0296(12) 0.0296(14) 0.0398(14) 0.0019(10) 0.0006(10) -0.0140(11)
C37 0.0297(12) 0.0410(16) 0.0433(15) -0.0070(11) 0.0062(10) -0.0213(12)
C38 0.0371(14) 0.0412(16) 0.0560(18) -0.0086(12) 0.0075(12) -0.0267(14)

loop_
_atom_type_symbol
_atom_type_description
_atom_type_scat_dispersion_real
_atom_type_scat_dispersion_imag
_atom_type_scat_source
C C 0.0181 0.0091 'International Tables Vol C Tables 4.2.6.8 and 6.1.1.4'
H H 0.0000 0.0000 'International Tables Vol C Tables 4.2.6.8 and 6.1.1.4'
N N 0.0311 0.0180 'International Tables Vol C Tables 4.2.6.8 and 6.1.1.4'
O O 0.0492 0.0322 'International Tables Vol C Tables 4.2.6.8 and 6.1.1.4'

loop_
_geom_angle_atom_site_label_1
_geom_angle_atom_site_label_2
_geom_angle_atom_site_label_3
_geom_angle
O1 N1 O2 118.96(18)
O1 N1 C1 120.39(18)
O2 N1 C1 120.65(18)
C15 N2 C11 117.2(2)
N4 N3 C13 113.93(19)
N3 N4 C21 113.56(19)
C2 O3 H01 108.(2)
C4 O4 H02 114.4(19)
C6 O5 H03 108.5(18)
C24 O6 C31 118.60(19)
N1 C1 C6 120.63(18)
N1 C1 C2 120.46(19)
C6 C1 C2 118.91(19)
O3 C2 C3 117.7(2)
O3 C2 C1 122.9(2)
C3 C2 C1 119.5(2)
C2 C3 C4 121.1(2)
C2 C3 H3 119.5
C4 C3 H3 119.5
O4 C4 C3 116.99(19)
O4 C4 C5 122.4(2)
C3 C4 C5 120.6(2)
C6 C5 C4 120.0(2)
C6 C5 H5 120.0
C4 C5 H5 120.0
O5 C6 C5 116.73(19)
O5 C6 C1 123.41(19)
C5 C6 C1 119.86(19)
N2 C11 C12 123.8(2)
N2 C11 H11 118.1
C12 C11 H11 118.1
C11 C12 C13 118.1(2)
C11 C12 H12 121.0
C13 C12 H12 121.0
C14 C13 C12 118.7(2)
C14 C13 N3 116.4(2)
C12 C13 N3 124.8(2)
C13 C14 C15 119.1(2)
C13 C14 H14 120.5
C15 C14 H14 120.5
N2 C15 C14 123.1(2)
N2 C15 H15 118.4
C14 C15 H15 118.4
C22 C21 C26 119.4(2)
C22 C21 N4 116.9(2)
C26 C21 N4 123.7(2)
C21 C22 C23 120.7(2)
C21 C22 H22 119.6
C23 C22 H22 119.6
C24 C23 C22 119.4(2)
C24 C23 H23 120.3
C22 C23 H23 120.3
O6 C24 C23 124.6(2)
O6 C24 C25 115.1(2)
C23 C24 C25 120.3(2)
C26 C25 C24 120.1(2)
C26 C25 H25 119.9
C24 C25 H25 119.9
C25 C26 C21 120.1(2)
C25 C26 H26 119.9
C21 C26 H26 119.9
O6 C31 C32 106.71(19)
O6 C31 H31A 110.4
C32 C31 H31A 110.4
O6 C31 H31B 110.4
C32 C31 H31B 110.4
H31A C31 H31B 108.6
C31 C32 C33 113.2(2)
C31 C32 H32A 108.9
C33 C32 H32A 108.9
C31 C32 H32B 108.9
C33 C32 H32B 108.9
H32A C32 H32B 107.7
C34 C33 C32 110.61(19)
C34 C33 H33A 109.5
C32 C33 H33A 109.5
C34 C33 H33B 109.5
C32 C33 H33B 109.5
H33A C33 H33B 108.1
C33 C34 C35 114.8(2)
C33 C34 H34A 108.6
C35 C34 H34A 108.6
C33 C34 H34B 108.6
C35 C34 H34B 108.6
H34A C34 H34B 107.5
C34 C35 C36 112.3(2)
C34 C35 H35A 109.1
C36 C35 H35A 109.1
C34 C35 H35B 109.1
C36 C35 H35B 109.1
H35A C35 H35B 107.9
C37 C36 C35 114.4(2)
C37 C36 H36A 108.7
C35 C36 H36A 108.7
C37 C36 H36B 108.7
C35 C36 H36B 108.7
H36A C36 H36B 107.6
C36 C37 C38 112.1(2)
C36 C37 H37A 109.2
C38 C37 H37A 109.2
C36 C37 H37B 109.2
C38 C37 H37B 109.2
H37A C37 H37B 107.9
C37 C38 H38A 109.5
C37 C38 H38B 109.5
H38A C38 H38B 109.5
C37 C38 H38C 109.5
H38A C38 H38C 109.5
H38B C38 H38C 109.5

loop_
_geom_bond_atom_site_label_1
_geom_bond_atom_site_label_2
_geom_bond_distance
N1 O1 1.254(2)
N1 O2 1.258(2)
N1 C1 1.399(3)
N2 C15 1.333(3)
N2 C11 1.341(3)
N3 N4 1.263(3)
N3 C13 1.424(3)
N4 C21 1.416(3)
O3 C2 1.343(3)
O3 H01 0.88(3)
O4 C4 1.334(3)
O4 H02 0.98(3)
O5 C6 1.348(2)
O5 H03 0.95(3)
O6 C24 1.361(3)
O6 C31 1.441(3)
C1 C6 1.427(3)
C1 C2 1.432(3)
C2 C3 1.370(3)
C3 C4 1.386(3)
C3 H3 0.95
C4 C5 1.400(3)
C5 C6 1.379(3)
C5 H5 0.95
C11 C12 1.379(3)
C11 H11 0.95
C12 C13 1.389(3)
C12 H12 0.95
C13 C14 1.380(3)
C14 C15 1.381(3)
C14 H14 0.95
C15 H15 0.95
C21 C22 1.388(3)
C21 C26 1.408(3)
C22 C23 1.392(3)
C22 H22 0.95
C23 C24 1.388(3)
C23 H23 0.95
C24 C25 1.403(3)
C25 C26 1.372(3)
C25 H25 0.95
C26 H26 0.95
C31 C32 1.511(3)
C31 H31A 0.99
C31 H31B 0.99
C32 C33 1.524(3)
C32 H32A 0.99
C32 H32B 0.99
C33 C34 1.522(3)
C33 H33A 0.99
C33 H33B 0.99
C34 C35 1.523(3)
C34 H34A 0.99
C34 H34B 0.99
C35 C36 1.531(3)
C35 H35A 0.99
C35 H35B 0.99
C36 C37 1.522(3)
C36 H36A 0.99
C36 H36B 0.99
C37 C38 1.524(3)
C37 H37A 0.99
C37 H37B 0.99
C38 H38A 0.98
C38 H38B 0.98
C38 H38C 0.98

loop_
_geom_hbond_atom_site_label_D
_geom_hbond_atom_site_label_H
_geom_hbond_atom_site_label_A
_geom_hbond_site_symmetry_A
_geom_hbond_distance_DH
_geom_hbond_distance_HA
_geom_hbond_distance_DA
_geom_hbond_angle_DHA
O3 H01 O2 . 0.88(3) 1.78(3) 2.551(2) 145.(3)
O4 H02 N2 . 0.98(3) 1.69(3) 2.667(2) 172.(3)
O5 H03 O1 . 0.95(3) 1.74(3) 2.561(2) 142.(3)
C3 H3 O1 1_455 0.95 2.3 3.185(3) 153.9

loop_
_geom_torsion_atom_site_label_1
_geom_torsion_atom_site_label_2
_geom_torsion_atom_site_label_3
_geom_torsion_atom_site_label_4
_geom_torsion
C13 N3 N4 C21 -178.68(17)
O1 N1 C1 C6 0.5(3)
O2 N1 C1 C6 -179.0(2)
O1 N1 C1 C2 -179.8(2)
O2 N1 C1 C2 0.7(3)
N1 C1 C2 O3 0.2(4)
C6 C1 C2 O3 179.9(2)
N1 C1 C2 C3 179.9(2)
C6 C1 C2 C3 -0.4(3)
O3 C2 C3 C4 -179.3(2)
C1 C2 C3 C4 1.0(4)
C2 C3 C4 O4 179.0(2)
C2 C3 C4 C5 -1.2(4)
O4 C4 C5 C6 -179.4(2)
C3 C4 C5 C6 0.8(3)
C4 C5 C6 O5 179.2(2)
C4 C5 C6 C1 -0.2(3)
N1 C1 C6 O5 0.4(3)
C2 C1 C6 O5 -179.4(2)
N1 C1 C6 C5 179.7(2)
C2 C1 C6 C5 0.0(3)
C15 N2 C11 C12 -0.2(3)
N2 C11 C12 C13 0.2(3)
C11 C12 C13 C14 0.4(3)
C11 C12 C13 N3 177.9(2)
N4 N3 C13 C14 -167.4(2)
N4 N3 C13 C12 15.0(3)
C12 C13 C14 C15 -1.0(4)
N3 C13 C14 C15 -178.7(2)
C11 N2 C15 C14 -0.5(4)
C13 C14 C15 N2 1.0(4)
N3 N4 C21 C22 179.40(19)
N3 N4 C21 C26 0.3(3)
C26 C21 C22 C23 -0.3(3)
N4 C21 C22 C23 -179.37(19)
C21 C22 C23 C24 0.0(3)
C31 O6 C24 C23 2.4(3)
C31 O6 C24 C25 -177.62(19)
C22 C23 C24 O6 -179.7(2)
C22 C23 C24 C25 0.3(3)
O6 C24 C25 C26 179.6(2)
C23 C24 C25 C26 -0.4(3)
C24 C25 C26 C21 0.2(3)
C22 C21 C26 C25 0.2(3)
N4 C21 C26 C25 179.2(2)
C24 O6 C31 C32 177.00(18)
O6 C31 C32 C33 178.58(18)
C31 C32 C33 C34 179.23(19)
C32 C33 C34 C35 175.30(19)
C33 C34 C35 C36 177.84(18)
C34 C35 C36 C37 175.42(19)
C35 C36 C37 C38 177.21(19)
